data_1513938
loop_
_publ_author_name
'Osorio-Planes, Laura'
'Rodr\'iguez-Escrich, Carles'
'Peric\`as, Miquel A'

_publ_section_title
;
 Photoswitchable thioureas for the external manipulation of catalytic
 activity.
;
_journal_issue 6
_journal_name_full 'Organic letters'
_journal_page_first 1704
_journal_page_last 1707
_journal_paper_doi 10.1021/ol500381c
_journal_volume 16
_journal_year 2014
_chemical_formula_sum 'C24 H18 F6 N4 O2 S'
_chemical_formula_weight 540.48
_chemical_name_systematic
; 
 ? 
;
_space_group_IT_number 2
_symmetry_cell_setting triclinic
_symmetry_space_group_name_Hall '-P 1'
_symmetry_space_group_name_H-M 'P -1'
_atom_sites_solution_hydrogens geom
_atom_sites_solution_primary direct
_atom_sites_solution_secondary difmap
_audit_creation_method SHELXL-97
_cell_angle_alpha 80.053(17)
_cell_angle_beta 87.203(18)
_cell_angle_gamma 75.852(17)
_cell_formula_units_Z 2
_cell_length_a 8.695(5)
_cell_length_b 9.993(5)
_cell_length_c 13.764(8)
_cell_measurement_reflns_used 4038
_cell_measurement_temperature 100(2)
_cell_measurement_theta_max 28.61
_cell_measurement_theta_min 2.40
_cell_volume 1142.2(11)
_computing_cell_refinement 'Bruker APEX2 v2009.1-0'
_computing_data_collection 'Bruker APEX2 v2009.1-0'
_computing_data_reduction 'Bruker SAINT V7.60A'
_computing_molecular_graphics 'Bruker SHELXTL'
_computing_publication_material 'Bruker SHELXTL'
_computing_structure_refinement 'SHELXS-97 (Sheldrick, 2008)'
_computing_structure_solution 'SHELXS-97 (Sheldrick, 2008)'
_diffrn_ambient_temperature 100(2)
_diffrn_detector_area_resol_mean 512
_diffrn_detector_type '4K CCD area detector APEX II'
_diffrn_measured_fraction_theta_full 0.978
_diffrn_measured_fraction_theta_max 0.978
_diffrn_measurement_device_type 'Kappa 4-axis goniometer bruker-nonius'
_diffrn_measurement_method
;
 Fullsphere data collection, phi and omega scans
;
_diffrn_measurement_specimen_support 'magnetic support whith 10 micron nylon fiber cryoloop'
_diffrn_radiation_monochromator 'Multilayer Montel 200 mirrors'
_diffrn_radiation_type MoK\a
_diffrn_radiation_wavelength 0.71073
_diffrn_reflns_av_R_equivalents 0.0396
_diffrn_reflns_av_sigmaI/netI 0.0530
_diffrn_reflns_limit_h_max 11
_diffrn_reflns_limit_h_min -11
_diffrn_reflns_limit_k_max 13
_diffrn_reflns_limit_k_min -12
_diffrn_reflns_limit_l_max 18
_diffrn_reflns_limit_l_min -18
_diffrn_reflns_number 14619
_diffrn_reflns_theta_full 28.76
_diffrn_reflns_theta_max 28.76
_diffrn_reflns_theta_min 2.13
_diffrn_source 'rotating anode X-ray tube'
_diffrn_source_current 70
_diffrn_source_power 50
_diffrn_source_size '3 mm x 0.3 mm fine focus'
_diffrn_source_type 'Bruker-Nonius FR 591'
_exptl_absorpt_coefficient_mu 0.223
_exptl_absorpt_correction_T_max 0.9781
_exptl_absorpt_correction_T_min 0.9568
_exptl_absorpt_correction_type empirical
_exptl_absorpt_process_details
; 
 SADABS Version 2008/1 Bruker-Nonius
 Blessing, Acta Cryst. (1995) A51 33-38
;
_exptl_crystal_colour red
_exptl_crystal_density_diffrn 1.571
_exptl_crystal_density_method 'not measured'
_exptl_crystal_description plate
_exptl_crystal_F_000 552
_exptl_crystal_size_max 0.20
_exptl_crystal_size_mid 0.20
_exptl_crystal_size_min 0.10
_refine_diff_density_max 0.648
_refine_diff_density_min -0.597
_refine_diff_density_rms 0.074
_refine_ls_extinction_method none
_refine_ls_goodness_of_fit_ref 0.986
_refine_ls_hydrogen_treatment noref
_refine_ls_matrix_type full
_refine_ls_number_parameters 335
_refine_ls_number_reflns 5815
_refine_ls_number_restraints 0
_refine_ls_restrained_S_all 0.986
_refine_ls_R_factor_all 0.0863
_refine_ls_R_factor_gt 0.0591
_refine_ls_shift/su_max 0.000
_refine_ls_shift/su_mean 0.000
_refine_ls_structure_factor_coef Fsqd
_refine_ls_weighting_details 'calc w=1/[\s^2^(Fo^2^)+(0.0894P)^2^+1.1776P] where P=(Fo^2^+2Fc^2^)/3'
_refine_ls_weighting_scheme calc
_refine_ls_wR_factor_gt 0.1592
_refine_ls_wR_factor_ref 0.1797
_reflns_number_gt 4129
_reflns_number_total 5815
_reflns_threshold_expression >2sigma(I)
_cod_data_source_file ol500381c_si_002.cif
_cod_data_source_block mo_lop422_0m
_cod_depositor_comments
;
The following automatic conversions were performed:
'_diffrn_measurement_specimen_suppport' tag replaced with
'_diffrn_measurement_specimen_support'.

Automatic conversion script
Id: cif_correct_tags 1440 2010-10-19 06:21:57Z saulius 

The following automatic conversions were performed:

'_symmetry_cell_setting' value 'Triclinic' changed to 'triclinic'
according to
/usr/data/users/saulius/crontab/automatic-downloads/current/ACS/lib/dictionaries/cif_core.dic
dictionary named 'cif_core.dic' version 2.4.2 from 2011-04-26.

Automatic conversion script
Id: cif_fix_values 2281 2013-09-26 08:29:07Z andrius 
;
_cod_original_sg_symbol_H-M P-1
_cod_database_code 1513938

loop_
_symmetry_equiv_pos_as_xyz
'x, y, z'
'-x, -y, -z'

loop_
_atom_site_label
_atom_site_type_symbol
_atom_site_fract_x
_atom_site_fract_y
_atom_site_fract_z
_atom_site_U_iso_or_equiv
_atom_site_adp_type
_atom_site_occupancy
_atom_site_symmetry_multiplicity
_atom_site_calc_flag
_atom_site_refinement_flags
C1 C 0.9596(3) 0.4208(3) 0.32193(17) 0.0268(5) Uani 1 1 d .
C2 C 1.1090(3) 0.4292(3) 0.34992(18) 0.0294(5) Uani 1 1 d .
H2 H 1.1694 0.4816 0.3065 0.035 Uiso 1 1 calc R
C3 C 1.1678(3) 0.3606(3) 0.44132(18) 0.0296(5) Uani 1 1 d .
C4 C 1.0828(3) 0.2822(3) 0.50582(19) 0.0326(6) Uani 1 1 d .
H4 H 1.1240 0.2363 0.5688 0.039 Uiso 1 1 calc R
C5 C 0.9361(4) 0.2723(3) 0.47616(18) 0.0332(6) Uani 1 1 d .
C6 C 0.8736(3) 0.3413(3) 0.38507(17) 0.0269(5) Uani 1 1 d .
H6 H 0.7726 0.3344 0.3660 0.032 Uiso 1 1 calc R
C7 C 1.3319(4) 0.3569(3) 0.4678(2) 0.0394(7) Uani 1 1 d .
C8 C 0.8469(4) 0.1818(4) 0.5422(2) 0.0433(7) Uani 1 1 d .
C9 C 0.9134(3) 0.5976(2) 0.16849(17) 0.0235(5) Uani 1 1 d .
C10 C 0.8704(3) 0.6993(2) -0.01080(16) 0.0217(5) Uani 1 1 d .
C11 C 0.9502(3) 0.8065(3) -0.01800(18) 0.0285(5) Uani 1 1 d .
H11 H 1.0125 0.8106 0.0357 0.034 Uiso 1 1 calc R
C12 C 0.9398(4) 0.9069(3) -0.10213(19) 0.0328(6) Uani 1 1 d .
H12 H 0.9954 0.9783 -0.1052 0.039 Uiso 1 1 calc R
C13 C 0.8498(3) 0.9048(3) -0.18177(19) 0.0330(6) Uani 1 1 d .
H13 H 0.8398 0.9760 -0.2382 0.040 Uiso 1 1 calc R
C14 C 0.7750(3) 0.7969(3) -0.17734(18) 0.0283(5) Uani 1 1 d .
H14 H 0.7147 0.7938 -0.2323 0.034 Uiso 1 1 calc R
C15 C 0.7851(3) 0.6920(2) -0.09451(16) 0.0225(5) Uani 1 1 d .
C16 C 0.6420(3) 0.3824(2) -0.07112(17) 0.0219(5) Uani 1 1 d .
C17 C 0.5913(3) 0.3914(3) -0.16707(17) 0.0267(5) Uani 1 1 d .
H17 H 0.6090 0.4652 -0.2166 0.032 Uiso 1 1 calc R
C18 C 0.5162(3) 0.2958(3) -0.19159(18) 0.0304(5) Uani 1 1 d .
H18 H 0.4817 0.3045 -0.2573 0.036 Uiso 1 1 calc R
C19 C 0.4909(3) 0.1865(3) -0.12042(19) 0.0313(6) Uani 1 1 d .
H19 H 0.4392 0.1200 -0.1369 0.038 Uiso 1 1 calc R
C20 C 0.5419(3) 0.1757(3) -0.02527(18) 0.0277(5) Uani 1 1 d .
H20 H 0.5247 0.1008 0.0234 0.033 Uiso 1 1 calc R
C21 C 0.6179(3) 0.2717(2) 0.00144(16) 0.0229(5) Uani 1 1 d .
C22 C 0.6602(3) 0.2596(2) 0.10700(17) 0.0239(5) Uani 1 1 d .
C23 C 0.6694(3) 0.1225(3) 0.26515(18) 0.0314(6) Uani 1 1 d .
H23A H 0.6066 0.2055 0.2914 0.038 Uiso 1 1 calc R
H23B H 0.7830 0.1126 0.2781 0.038 Uiso 1 1 calc R
C24 C 0.6182(4) -0.0070(3) 0.31380(19) 0.0349(6) Uani 1 1 d .
H24A H 0.5067 0.0027 0.2986 0.052 Uiso 1 1 calc R
H24B H 0.6308 -0.0190 0.3854 0.052 Uiso 1 1 calc R
H24C H 0.6839 -0.0889 0.2891 0.052 Uiso 1 1 calc R
F1 F 1.3967(3) 0.4479(3) 0.4116(2) 0.1021(12) Uani 1 1 d .
F2 F 1.3465(2) 0.3710(3) 0.56104(15) 0.0641(6) Uani 1 1 d .
F3 F 1.4299(2) 0.2326(3) 0.4610(2) 0.0762(7) Uani 1 1 d .
F4 F 0.7414(4) 0.2554(3) 0.5986(2) 0.0958(10) Uani 1 1 d .
F5 F 0.9416(3) 0.0842(3) 0.60433(18) 0.0859(9) Uani 1 1 d .
F6 F 0.7669(3) 0.1192(2) 0.49367(15) 0.0661(7) Uani 1 1 d .
N1 N 0.8967(3) 0.4773(2) 0.22707(15) 0.0288(5) Uani 1 1 d .
H1 H 0.8399 0.4292 0.2028 0.035 Uiso 1 1 calc R
N2 N 0.8728(2) 0.5983(2) 0.07340(14) 0.0226(4) Uani 1 1 d .
H2A H 0.8437 0.5232 0.0639 0.027 Uiso 1 1 calc R
N3 N 0.7045(3) 0.5905(2) -0.10894(14) 0.0254(4) Uani 1 1 d .
N4 N 0.7246(2) 0.4804(2) -0.04611(14) 0.0228(4) Uani 1 1 d .
O1 O 0.7012(2) 0.34708(19) 0.14315(13) 0.0315(4) Uani 1 1 d .
O2 O 0.6432(2) 0.13828(18) 0.15979(12) 0.0285(4) Uani 1 1 d .
S1 S 0.96951(8) 0.72344(7) 0.21261(4) 0.02920(18) Uani 1 1 d .

loop_
_atom_site_aniso_label
_atom_site_aniso_U_11
_atom_site_aniso_U_22
_atom_site_aniso_U_33
_atom_site_aniso_U_23
_atom_site_aniso_U_13
_atom_site_aniso_U_12
C1 0.0350(13) 0.0271(12) 0.0171(11) 0.0004(9) -0.0051(10) -0.0070(11)
C2 0.0371(14) 0.0305(13) 0.0205(11) 0.0002(10) -0.0016(10) -0.0107(11)
C3 0.0330(13) 0.0315(13) 0.0227(12) -0.0010(10) -0.0061(10) -0.0058(11)
C4 0.0412(15) 0.0333(13) 0.0203(11) 0.0024(10) -0.0068(11) -0.0068(12)
C5 0.0462(16) 0.0337(13) 0.0196(11) 0.0025(10) -0.0028(11) -0.0138(12)
C6 0.0323(13) 0.0312(12) 0.0172(10) 0.0004(9) -0.0055(9) -0.0095(11)
C7 0.0392(15) 0.0471(17) 0.0279(13) 0.0056(12) -0.0064(12) -0.0096(14)
C8 0.0463(17) 0.061(2) 0.0237(13) 0.0091(13) -0.0057(12) -0.0240(16)
C9 0.0248(11) 0.0252(11) 0.0187(10) 0.0010(9) -0.0043(9) -0.0051(9)
C10 0.0258(11) 0.0211(11) 0.0155(10) 0.0023(8) -0.0014(8) -0.0038(9)
C11 0.0386(14) 0.0259(12) 0.0223(11) 0.0009(9) -0.0021(10) -0.0131(11)
C12 0.0465(16) 0.0260(12) 0.0280(13) -0.0008(10) 0.0045(11) -0.0161(12)
C13 0.0466(16) 0.0267(12) 0.0222(12) 0.0066(10) 0.0007(11) -0.0096(12)
C14 0.0358(13) 0.0276(12) 0.0181(11) 0.0035(9) -0.0036(10) -0.0054(11)
C15 0.0271(11) 0.0210(11) 0.0175(10) 0.0010(8) -0.0025(9) -0.0047(9)
C16 0.0231(11) 0.0232(11) 0.0187(10) -0.0025(8) -0.0029(8) -0.0044(9)
C17 0.0306(13) 0.0305(12) 0.0183(11) -0.0011(9) -0.0017(9) -0.0081(10)
C18 0.0372(14) 0.0364(14) 0.0187(11) -0.0053(10) -0.0059(10) -0.0095(12)
C19 0.0401(15) 0.0314(13) 0.0259(12) -0.0075(10) -0.0055(11) -0.0123(12)
C20 0.0374(14) 0.0237(11) 0.0232(11) -0.0014(9) -0.0031(10) -0.0109(11)
C21 0.0279(12) 0.0223(11) 0.0175(10) -0.0021(8) -0.0034(9) -0.0042(9)
C22 0.0292(12) 0.0234(11) 0.0193(11) -0.0012(9) -0.0022(9) -0.0080(10)
C23 0.0434(15) 0.0335(13) 0.0175(11) 0.0009(10) -0.0071(10) -0.0119(12)
C24 0.0510(17) 0.0290(13) 0.0228(12) 0.0050(10) -0.0075(11) -0.0114(12)
F1 0.0721(15) 0.146(2) 0.0858(18) 0.0717(18) -0.0488(14) -0.0754(17)
F2 0.0475(11) 0.1064(18) 0.0414(11) -0.0190(11) -0.0167(9) -0.0161(12)
F3 0.0409(12) 0.0920(18) 0.0883(18) -0.0312(15) -0.0101(11) 0.0111(12)
F4 0.106(2) 0.121(2) 0.0764(18) -0.0303(17) 0.0567(17) -0.0583(19)
F5 0.0780(16) 0.1047(19) 0.0620(14) 0.0583(14) -0.0282(12) -0.0423(15)
F6 0.0888(16) 0.0796(15) 0.0420(11) 0.0164(10) -0.0134(11) -0.0589(13)
N1 0.0415(12) 0.0299(11) 0.0174(9) 0.0045(8) -0.0102(9) -0.0167(10)
N2 0.0308(10) 0.0211(9) 0.0160(9) 0.0020(7) -0.0045(8) -0.0089(8)
N3 0.0316(11) 0.0253(10) 0.0185(9) 0.0015(8) -0.0030(8) -0.0084(9)
N4 0.0273(10) 0.0245(10) 0.0167(9) -0.0003(7) -0.0012(7) -0.0084(8)
O1 0.0465(11) 0.0316(9) 0.0213(8) -0.0014(7) -0.0053(8) -0.0197(9)
O2 0.0432(10) 0.0252(8) 0.0183(8) 0.0016(6) -0.0058(7) -0.0130(8)
S1 0.0427(4) 0.0265(3) 0.0207(3) -0.0016(2) -0.0059(3) -0.0130(3)

loop_
_atom_type_symbol
_atom_type_description
_atom_type_scat_dispersion_real
_atom_type_scat_dispersion_imag
_atom_type_scat_source
C C 0.0033 0.0016 'International Tables Vol C Tables 4.2.6.8 and 6.1.1.4'
H H 0.0000 0.0000 'International Tables Vol C Tables 4.2.6.8 and 6.1.1.4'
N N 0.0061 0.0033 'International Tables Vol C Tables 4.2.6.8 and 6.1.1.4'
O O 0.0106 0.0060 'International Tables Vol C Tables 4.2.6.8 and 6.1.1.4'
F F 0.0171 0.0103 'International Tables Vol C Tables 4.2.6.8 and 6.1.1.4'
S S 0.1246 0.1234 'International Tables Vol C Tables 4.2.6.8 and 6.1.1.4'

loop_
_geom_angle_atom_site_label_1
_geom_angle_atom_site_label_2
_geom_angle_atom_site_label_3
_geom_angle
C6 C1 C2 119.9(2)
C6 C1 N1 116.8(2)
C2 C1 N1 122.9(2)
C3 C2 C1 119.3(2)
C2 C3 C4 121.5(2)
C2 C3 C7 119.8(2)
C4 C3 C7 118.3(2)
C3 C4 C5 118.5(2)
C6 C5 C4 121.1(2)
C6 C5 C8 119.6(3)
C4 C5 C8 119.3(2)
C5 C6 C1 119.6(2)
F1 C7 F2 107.8(3)
F1 C7 F3 104.6(3)
F2 C7 F3 103.6(2)
F1 C7 C3 115.0(2)
F2 C7 C3 113.4(3)
F3 C7 C3 111.3(3)
F6 C8 F5 107.8(3)
F6 C8 F4 106.2(3)
F5 C8 F4 105.5(3)
F6 C8 C5 113.2(2)
F5 C8 C5 112.0(3)
F4 C8 C5 111.7(3)
N1 C9 N2 110.1(2)
N1 C9 S1 122.38(18)
N2 C9 S1 127.49(18)
N2 C10 C11 123.4(2)
N2 C10 C15 118.7(2)
C11 C10 C15 117.9(2)
C12 C11 C10 121.1(2)
C13 C12 C11 121.2(2)
C14 C13 C12 118.5(2)
C13 C14 C15 122.1(2)
C14 C15 N3 111.7(2)
C14 C15 C10 119.1(2)
N3 C15 C10 129.2(2)
C17 C16 C21 119.1(2)
C17 C16 N4 121.3(2)
C21 C16 N4 119.5(2)
C18 C17 C16 121.4(2)
C17 C18 C19 120.1(2)
C20 C19 C18 119.0(2)
C19 C20 C21 121.9(2)
C20 C21 C16 118.5(2)
C20 C21 C22 119.1(2)
C16 C21 C22 122.2(2)
O1 C22 O2 122.7(2)
O1 C22 C21 126.0(2)
O2 C22 C21 111.3(2)
O2 C23 C24 107.3(2)
C9 N1 C1 127.7(2)
C9 N2 C10 130.2(2)
N4 N3 C15 117.6(2)
N3 N4 C16 112.41(19)
C22 O2 C23 115.04(19)

loop_
_geom_bond_atom_site_label_1
_geom_bond_atom_site_label_2
_geom_bond_distance
C1 C6 1.391(3)
C1 C2 1.399(4)
C1 N1 1.410(3)
C2 C3 1.381(3)
C3 C4 1.389(4)
C3 C7 1.479(4)
C4 C5 1.389(4)
C5 C6 1.389(3)
C5 C8 1.495(4)
C7 F1 1.307(4)
C7 F2 1.331(3)
C7 F3 1.338(4)
C8 F6 1.313(4)
C8 F5 1.323(4)
C8 F4 1.336(4)
C9 N1 1.362(3)
C9 N2 1.370(3)
C9 S1 1.668(3)
C10 N2 1.396(3)
C10 C11 1.400(3)
C10 C15 1.422(3)
C11 C12 1.385(3)
C12 C13 1.383(4)
C13 C14 1.381(4)
C14 C15 1.399(3)
C15 N3 1.411(3)
C16 C17 1.394(3)
C16 C21 1.406(3)
C16 N4 1.442(3)
C17 C18 1.375(3)
C18 C19 1.389(4)
C19 C20 1.381(3)
C20 C21 1.396(3)
C21 C22 1.493(3)
C22 O1 1.208(3)
C22 O2 1.339(3)
C23 O2 1.454(3)
C23 C24 1.508(4)
N3 N4 1.257(3)

loop_
_geom_torsion_atom_site_label_1
_geom_torsion_atom_site_label_2
_geom_torsion_atom_site_label_3
_geom_torsion_atom_site_label_4
_geom_torsion
C6 C1 C2 C3 -1.4(4)
N1 C1 C2 C3 -174.4(2)
C1 C2 C3 C4 0.6(4)
C1 C2 C3 C7 173.9(3)
C2 C3 C4 C5 0.7(4)
C7 C3 C4 C5 -172.6(3)
C3 C4 C5 C6 -1.3(4)
C3 C4 C5 C8 176.6(3)
C4 C5 C6 C1 0.6(4)
C8 C5 C6 C1 -177.3(3)
C2 C1 C6 C5 0.8(4)
N1 C1 C6 C5 174.2(2)
C2 C3 C7 F1 16.0(4)
C4 C3 C7 F1 -170.5(3)
C2 C3 C7 F2 140.8(3)
C4 C3 C7 F2 -45.8(4)
C2 C3 C7 F3 -102.8(3)
C4 C3 C7 F3 70.7(3)
C6 C5 C8 F6 33.2(4)
C4 C5 C8 F6 -144.7(3)
C6 C5 C8 F5 155.3(3)
C4 C5 C8 F5 -22.7(4)
C6 C5 C8 F4 -86.6(3)
C4 C5 C8 F4 95.4(3)
N2 C10 C11 C12 -177.9(2)
C15 C10 C11 C12 3.3(4)
C10 C11 C12 C13 0.2(4)
C11 C12 C13 C14 -2.5(4)
C12 C13 C14 C15 1.2(4)
C13 C14 C15 N3 -177.5(2)
C13 C14 C15 C10 2.3(4)
N2 C10 C15 C14 176.7(2)
C11 C10 C15 C14 -4.4(4)
N2 C10 C15 N3 -3.5(4)
C11 C10 C15 N3 175.4(2)
C21 C16 C17 C18 1.0(4)
N4 C16 C17 C18 178.2(2)
C16 C17 C18 C19 -0.6(4)
C17 C18 C19 C20 0.0(4)
C18 C19 C20 C21 0.1(4)
C19 C20 C21 C16 0.3(4)
C19 C20 C21 C22 175.9(2)
C17 C16 C21 C20 -0.8(4)
N4 C16 C21 C20 -178.1(2)
C17 C16 C21 C22 -176.3(2)
N4 C16 C21 C22 6.4(4)
C20 C21 C22 O1 -166.9(3)
C16 C21 C22 O1 8.6(4)
C20 C21 C22 O2 11.5(3)
C16 C21 C22 O2 -173.0(2)
N2 C9 N1 C1 163.8(2)
S1 C9 N1 C1 -18.2(4)
C6 C1 N1 C9 150.4(3)
C2 C1 N1 C9 -36.4(4)
N1 C9 N2 C10 179.4(2)
S1 C9 N2 C10 1.5(4)
C11 C10 N2 C9 17.5(4)
C15 C10 N2 C9 -163.7(2)
C14 C15 N3 N4 169.6(2)
C10 C15 N3 N4 -10.2(4)
C15 N3 N4 C16 -177.4(2)
C17 C16 N4 N3 19.0(3)
C21 C16 N4 N3 -163.8(2)
O1 C22 O2 C23 3.2(4)
C21 C22 O2 C23 -175.2(2)
C24 C23 O2 C22 170.5(2)
